data_2230478
loop_
_publ_author_name
'Fun, Hoong-Kun'
'Loh, Wan-Sin'
'Sarojini, B. K.'
'Khaleel, V. Musthafa'
'Narayana, B.'

_publ_section_title
;
 (2<i>E</i>)-3-[3-(Benzyloxy)phenyl]-1-(2-hydroxyphenyl)prop-2-en-1-one
;
_journal_coeditor_code SJ5129
_journal_issue 6
_journal_name_full 'Acta Crystallographica Section E'
_journal_page_first o1313
_journal_page_last o1314
_journal_paper_doi 10.1107/S160053681101614X
_journal_volume 67
_journal_year 2011
_chemical_formula_iupac 'C22 H18 O3'
_chemical_formula_moiety 'C22 H18 O3'
_chemical_formula_sum 'C22 H18 O3'
_chemical_formula_weight 330.36
_chemical_name_systematic
;
(2<i>E</i>)-3-[3-(Benzyloxy)phenyl]-1-(2-hydroxyphenyl)prop-2-en-1-one
;
_space_group_IT_number 14
_symmetry_cell_setting monoclinic
_symmetry_space_group_name_Hall '-P 2ybc'
_symmetry_space_group_name_H-M 'P 1 21/c 1'
_atom_sites_solution_hydrogens geom
_atom_sites_solution_primary direct
_atom_sites_solution_secondary difmap
_audit_creation_method SHELXL-97
_cell_angle_alpha 90.00
_cell_angle_beta 121.8790(10)
_cell_angle_gamma 90.00
_cell_formula_units_Z 4
_cell_length_a 6.63430(10)
_cell_length_b 35.7706(5)
_cell_length_c 8.15370(10)
_cell_measurement_reflns_used 9442
_cell_measurement_temperature 100.00(10)
_cell_measurement_theta_max 32.71
_cell_measurement_theta_min 3.00
_cell_volume 1643.12(4)
_computing_cell_refinement 'SAINT (Bruker, 2009)'
_computing_data_collection 'APEX2 (Bruker, 2009)'
_computing_data_reduction 'SAINT (Bruker, 2009)'
_computing_molecular_graphics 'SHELXTL (Sheldrick, 2008)'
_computing_publication_material 'SHELXTL (Sheldrick, 2008) and PLATON (Spek, 2009)'
_computing_structure_refinement 'SHELXTL (Sheldrick, 2008)'
_computing_structure_solution 'SHELXTL (Sheldrick, 2008)'
_diffrn_ambient_temperature 100.00(10)
_diffrn_measured_fraction_theta_full 0.993
_diffrn_measured_fraction_theta_max 0.993
_diffrn_measurement_device_type 'Bruker SMART APEXII CCD area-detector'
_diffrn_measurement_method '\f and \w'
_diffrn_radiation_monochromator graphite
_diffrn_radiation_source 'fine-focus sealed tube'
_diffrn_radiation_type MoK\a
_diffrn_radiation_wavelength 0.71073
_diffrn_reflns_av_R_equivalents 0.0242
_diffrn_reflns_av_sigmaI/netI 0.0236
_diffrn_reflns_limit_h_max 9
_diffrn_reflns_limit_h_min -10
_diffrn_reflns_limit_k_max 54
_diffrn_reflns_limit_k_min -54
_diffrn_reflns_limit_l_max 12
_diffrn_reflns_limit_l_min -12
_diffrn_reflns_number 23662
_diffrn_reflns_theta_full 32.71
_diffrn_reflns_theta_max 32.71
_diffrn_reflns_theta_min 2.28
_diffrn_standards_number 0
_exptl_absorpt_coefficient_mu 0.088
_exptl_absorpt_correction_T_max 0.9762
_exptl_absorpt_correction_T_min 0.9604
_exptl_absorpt_correction_type multi-scan
_exptl_absorpt_process_details '(<i>SADABS</i>; Bruker, 2009)'
_exptl_crystal_colour yellow
_exptl_crystal_density_diffrn 1.335
_exptl_crystal_density_method 'not measured'
_exptl_crystal_description block
_exptl_crystal_F_000 696
_exptl_crystal_size_max 0.46
_exptl_crystal_size_mid 0.41
_exptl_crystal_size_min 0.28
_refine_diff_density_max 0.473
_refine_diff_density_min -0.210
_refine_ls_extinction_method none
_refine_ls_goodness_of_fit_ref 1.044
_refine_ls_hydrogen_treatment constr
_refine_ls_matrix_type full
_refine_ls_number_parameters 226
_refine_ls_number_reflns 5994
_refine_ls_number_restraints 0
_refine_ls_restrained_S_all 1.044
_refine_ls_R_factor_all 0.0566
_refine_ls_R_factor_gt 0.0479
_refine_ls_shift/su_max_lt 0.001
_refine_ls_shift/su_mean 0.000
_refine_ls_structure_factor_coef Fsqd
_refine_ls_weighting_details 'calc w=1/[\s^2^(Fo^2^)+(0.0608P)^2^+0.6186P] where P=(Fo^2^+2Fc^2^)/3'
_refine_ls_weighting_scheme calc
_refine_ls_wR_factor_gt 0.1208
_refine_ls_wR_factor_ref 0.1263
_reflns_number_gt 5154
_reflns_number_total 5994
_reflns_threshold_expression I>2\s(I)
_cod_data_source_file sj5129.cif
_cod_data_source_block I
_cod_original_sg_symbol_H-M 'P 21/c'
_cod_database_code 2230478
_cod_database_fobs_code 2230478

loop_
_symmetry_equiv_pos_as_xyz
'x, y, z'
'-x, y+1/2, -z+1/2'
'-x, -y, -z'
'x, -y-1/2, z-1/2'

loop_
_atom_site_type_symbol
_atom_site_label
_atom_site_fract_x
_atom_site_fract_y
_atom_site_fract_z
_atom_site_U_iso_or_equiv
_atom_site_adp_type
_atom_site_calc_flag
_atom_site_refinement_flags
_atom_site_occupancy
_atom_site_symmetry_multiplicity
_atom_site_disorder_assembly
_atom_site_disorder_group
O O1 0.22678(13) -0.12255(2) 0.64011(11) 0.01788(14) Uani d . 1 1 . .
O O2 1.16788(13) 0.04531(2) 0.73546(11) 0.01926(15) Uani d . 1 1 . .
O O3 1.37772(13) 0.10727(2) 0.82954(12) 0.01960(15) Uani d . 1 1 . .
H H1 1.3290 0.0824 0.7790 0.029 Uiso d R 1 1 . .
C C1 0.1804(2) -0.21718(3) 0.69912(16) 0.0233(2) Uani d . 1 1 . .
H H1A 0.3438 -0.2209 0.7668 0.028 Uiso calc R 1 1 . .
C C2 0.0347(3) -0.24325(3) 0.71398(18) 0.0297(3) Uani d . 1 1 . .
H H2A 0.1013 -0.2641 0.7926 0.036 Uiso calc R 1 1 . .
C C3 -0.2084(2) -0.23818(3) 0.61239(18) 0.0283(2) Uani d . 1 1 . .
H H3A -0.3055 -0.2557 0.6219 0.034 Uiso calc R 1 1 . .
C C4 -0.3076(2) -0.20672(3) 0.49557(17) 0.0238(2) Uani d . 1 1 . .
H H4A -0.4713 -0.2033 0.4264 0.029 Uiso calc R 1 1 . .
C C5 -0.16259(19) -0.18037(3) 0.48208(15) 0.01870(18) Uani d . 1 1 . .
H H5A -0.2296 -0.1593 0.4053 0.022 Uiso calc R 1 1 . .
C C6 0.08311(18) -0.18549(3) 0.58347(14) 0.01668(17) Uani d . 1 1 . .
C C7 0.24046(18) -0.15803(3) 0.56323(14) 0.01653(17) Uani d . 1 1 . .
H H7A 0.4030 -0.1670 0.6331 0.020 Uiso calc R 1 1 . .
H H7B 0.1891 -0.1553 0.4282 0.020 Uiso calc R 1 1 . .
C C8 0.37550(16) -0.09508(3) 0.64855(13) 0.01453(16) Uani d . 1 1 . .
C C9 0.53008(17) -0.09903(3) 0.58253(14) 0.01643(17) Uani d . 1 1 . .
H H9A 0.5357 -0.1213 0.5262 0.020 Uiso calc R 1 1 . .
C C10 0.67596(17) -0.06915(3) 0.60209(14) 0.01585(17) Uani d . 1 1 . .
H H10A 0.7794 -0.0719 0.5585 0.019 Uiso calc R 1 1 . .
C C11 0.67167(16) -0.03522(3) 0.68526(13) 0.01424(16) Uani d . 1 1 . .
C C12 0.51140(17) -0.03170(3) 0.74868(14) 0.01541(17) Uani d . 1 1 . .
H H12A 0.5032 -0.0093 0.8028 0.018 Uiso calc R 1 1 . .
C C13 0.36650(17) -0.06120(3) 0.73120(14) 0.01546(17) Uani d . 1 1 . .
H H13A 0.2626 -0.0586 0.7744 0.019 Uiso calc R 1 1 . .
C C14 0.83060(17) -0.00553(3) 0.70116(13) 0.01512(17) Uani d . 1 1 . .
H H14A 0.9183 -0.0100 0.6443 0.018 Uiso calc R 1 1 . .
C C15 0.86482(17) 0.02778(3) 0.78915(14) 0.01564(17) Uani d . 1 1 . .
H H15A 0.7793 0.0338 0.8463 0.019 Uiso calc R 1 1 . .
C C16 1.03580(16) 0.05459(3) 0.79541(13) 0.01431(16) Uani d . 1 1 . .
C C17 1.05437(16) 0.09259(3) 0.87343(13) 0.01351(16) Uani d . 1 1 . .
C C18 0.90277(17) 0.10566(3) 0.93231(14) 0.01700(17) Uani d . 1 1 . .
H H18A 0.7872 0.0898 0.9246 0.020 Uiso calc R 1 1 . .
C C19 0.92093(19) 0.14160(3) 1.00144(15) 0.02028(19) Uani d . 1 1 . .
H H19A 0.8178 0.1497 1.0388 0.024 Uiso calc R 1 1 . .
C C20 1.09498(19) 0.16556(3) 1.01480(15) 0.01988(19) Uani d . 1 1 . .
H H20A 1.1082 0.1897 1.0618 0.024 Uiso calc R 1 1 . .
C C21 1.24825(18) 0.15361(3) 0.95848(14) 0.01802(18) Uani d . 1 1 . .
H H21A 1.3642 0.1697 0.9682 0.022 Uiso calc R 1 1 . .
C C22 1.22862(16) 0.11736(3) 0.88693(13) 0.01474(17) Uani d . 1 1 . .

loop_
_atom_site_aniso_label
_atom_site_aniso_U_11
_atom_site_aniso_U_22
_atom_site_aniso_U_33
_atom_site_aniso_U_12
_atom_site_aniso_U_13
_atom_site_aniso_U_23
O1 0.0210(3) 0.0121(3) 0.0250(4) -0.0031(2) 0.0152(3) -0.0037(3)
O2 0.0199(3) 0.0171(3) 0.0267(4) -0.0001(3) 0.0163(3) -0.0017(3)
O3 0.0174(3) 0.0188(3) 0.0277(4) -0.0011(3) 0.0154(3) -0.0008(3)
C1 0.0310(5) 0.0153(4) 0.0192(5) 0.0003(4) 0.0103(4) 0.0007(3)
C2 0.0488(7) 0.0159(5) 0.0248(5) -0.0033(5) 0.0197(5) 0.0015(4)
C3 0.0467(7) 0.0181(5) 0.0315(6) -0.0120(5) 0.0284(5) -0.0067(4)
C4 0.0291(5) 0.0209(5) 0.0293(5) -0.0068(4) 0.0207(5) -0.0066(4)
C5 0.0239(5) 0.0151(4) 0.0212(4) -0.0005(3) 0.0148(4) -0.0015(3)
C6 0.0233(4) 0.0123(4) 0.0156(4) -0.0013(3) 0.0110(3) -0.0024(3)
C7 0.0195(4) 0.0131(4) 0.0177(4) 0.0000(3) 0.0103(3) -0.0017(3)
C8 0.0145(4) 0.0131(4) 0.0155(4) -0.0004(3) 0.0076(3) -0.0002(3)
C9 0.0179(4) 0.0145(4) 0.0181(4) -0.0010(3) 0.0104(3) -0.0028(3)
C10 0.0167(4) 0.0157(4) 0.0165(4) -0.0002(3) 0.0098(3) -0.0009(3)
C11 0.0145(4) 0.0133(4) 0.0140(4) 0.0004(3) 0.0069(3) 0.0009(3)
C12 0.0168(4) 0.0121(4) 0.0171(4) 0.0007(3) 0.0089(3) 0.0001(3)
C13 0.0167(4) 0.0139(4) 0.0179(4) 0.0010(3) 0.0105(3) -0.0001(3)
C14 0.0147(4) 0.0146(4) 0.0153(4) 0.0006(3) 0.0074(3) 0.0018(3)
C15 0.0163(4) 0.0153(4) 0.0169(4) -0.0005(3) 0.0098(3) 0.0005(3)
C16 0.0140(4) 0.0141(4) 0.0146(4) 0.0005(3) 0.0074(3) 0.0010(3)
C17 0.0129(4) 0.0134(4) 0.0146(4) 0.0005(3) 0.0075(3) 0.0003(3)
C18 0.0166(4) 0.0177(4) 0.0193(4) 0.0002(3) 0.0113(3) -0.0008(3)
C19 0.0217(5) 0.0207(5) 0.0215(5) 0.0022(4) 0.0136(4) -0.0025(3)
C20 0.0237(5) 0.0169(4) 0.0169(4) 0.0007(3) 0.0093(4) -0.0022(3)
C21 0.0184(4) 0.0157(4) 0.0178(4) -0.0034(3) 0.0080(3) -0.0017(3)
C22 0.0130(4) 0.0162(4) 0.0146(4) 0.0004(3) 0.0070(3) 0.0011(3)

loop_
_atom_type_symbol
_atom_type_description
_atom_type_scat_dispersion_real
_atom_type_scat_dispersion_imag
_atom_type_scat_source
C C 0.0033 0.0016 'International Tables Vol C Tables 4.2.6.8 and 6.1.1.4'
H H 0.0000 0.0000 'International Tables Vol C Tables 4.2.6.8 and 6.1.1.4'
O O 0.0106 0.0060 'International Tables Vol C Tables 4.2.6.8 and 6.1.1.4'

loop_
_geom_angle_atom_site_label_1
_geom_angle_atom_site_label_2
_geom_angle_atom_site_label_3
_geom_angle_site_symmetry_1
_geom_angle_site_symmetry_3
_geom_angle
_geom_angle_publ_flag
C8 O1 C7 . . 116.46(7) ?
C22 O3 H1 . . 104.7 ?
C2 C1 C6 . . 120.49(11) ?
C2 C1 H1A . . 119.8 ?
C6 C1 H1A . . 119.8 ?
C3 C2 C1 . . 120.24(11) ?
C3 C2 H2A . . 119.9 ?
C1 C2 H2A . . 119.9 ?
C2 C3 C4 . . 119.74(11) ?
C2 C3 H3A . . 120.1 ?
C4 C3 H3A . . 120.1 ?
C5 C4 C3 . . 120.24(11) ?
C5 C4 H4A . . 119.9 ?
C3 C4 H4A . . 119.9 ?
C4 C5 C6 . . 120.25(10) ?
C4 C5 H5A . . 119.9 ?
C6 C5 H5A . . 119.9 ?
C1 C6 C5 . . 119.03(10) ?
C1 C6 C7 . . 120.27(9) ?
C5 C6 C7 . . 120.66(9) ?
O1 C7 C6 . . 108.71(8) ?
O1 C7 H7A . . 109.9 ?
C6 C7 H7A . . 109.9 ?
O1 C7 H7B . . 109.9 ?
C6 C7 H7B . . 109.9 ?
H7A C7 H7B . . 108.3 ?
O1 C8 C9 . . 124.44(8) ?
O1 C8 C13 . . 115.60(8) ?
C9 C8 C13 . . 119.96(9) ?
C10 C9 C8 . . 119.09(9) ?
C10 C9 H9A . . 120.5 ?
C8 C9 H9A . . 120.5 ?
C9 C10 C11 . . 122.04(9) ?
C9 C10 H10A . . 119.0 ?
C11 C10 H10A . . 119.0 ?
C10 C11 C12 . . 117.87(8) ?
C10 C11 C14 . . 118.56(8) ?
C12 C11 C14 . . 123.57(8) ?
C13 C12 C11 . . 120.71(9) ?
C13 C12 H12A . . 119.6 ?
C11 C12 H12A . . 119.6 ?
C12 C13 C8 . . 120.33(9) ?
C12 C13 H13A . . 119.8 ?
C8 C13 H13A . . 119.8 ?
C15 C14 C11 . . 127.18(9) ?
C15 C14 H14A . . 116.4 ?
C11 C14 H14A . . 116.4 ?
C14 C15 C16 . . 120.47(9) ?
C14 C15 H15A . . 119.8 ?
C16 C15 H15A . . 119.8 ?
O2 C16 C15 . . 120.07(9) ?
O2 C16 C17 . . 119.68(8) ?
C15 C16 C17 . . 120.26(8) ?
C18 C17 C22 . . 117.95(9) ?
C18 C17 C16 . . 122.79(8) ?
C22 C17 C16 . . 119.25(8) ?
C19 C18 C17 . . 121.67(9) ?
C19 C18 H18A . . 119.2 ?
C17 C18 H18A . . 119.2 ?
C18 C19 C20 . . 119.54(9) ?
C18 C19 H19A . . 120.2 ?
C20 C19 H19A . . 120.2 ?
C21 C20 C19 . . 120.43(9) ?
C21 C20 H20A . . 119.8 ?
C19 C20 H20A . . 119.8 ?
C20 C21 C22 . . 120.05(9) ?
C20 C21 H21A . . 120.0 ?
C22 C21 H21A . . 120.0 ?
O3 C22 C21 . . 117.97(9) ?
O3 C22 C17 . . 121.68(9) ?
C21 C22 C17 . . 120.35(9) ?

loop_
_geom_bond_atom_site_label_1
_geom_bond_atom_site_label_2
_geom_bond_site_symmetry_2
_geom_bond_distance
_geom_bond_publ_flag
O1 C8 . 1.3683(11) ?
O1 C7 . 1.4395(12) ?
O2 C16 . 1.2528(11) ?
O3 C22 . 1.3477(11) ?
O3 H1 . 0.9618 ?
C1 C2 . 1.3942(17) ?
C1 C6 . 1.3956(14) ?
C1 H1A . 0.9300 ?
C2 C3 . 1.382(2) ?
C2 H2A . 0.9300 ?
C3 C4 . 1.3946(17) ?
C3 H3A . 0.9300 ?
C4 C5 . 1.3924(14) ?
C4 H4A . 0.9300 ?
C5 C6 . 1.3966(15) ?
C5 H5A . 0.9300 ?
C6 C7 . 1.5044(14) ?
C7 H7A . 0.9700 ?
C7 H7B . 0.9700 ?
C8 C9 . 1.3945(13) ?
C8 C13 . 1.4031(13) ?
C9 C10 . 1.3933(13) ?
C9 H9A . 0.9300 ?
C10 C11 . 1.3978(13) ?
C10 H10A . 0.9300 ?
C11 C12 . 1.4123(13) ?
C11 C14 . 1.4535(13) ?
C12 C13 . 1.3833(13) ?
C12 H12A . 0.9300 ?
C13 H13A . 0.9300 ?
C14 C15 . 1.3467(13) ?
C14 H14A . 0.9300 ?
C15 C16 . 1.4656(13) ?
C15 H15A . 0.9300 ?
C16 C17 . 1.4780(13) ?
C17 C18 . 1.4038(13) ?
C17 C22 . 1.4139(13) ?
C18 C19 . 1.3833(14) ?
C18 H18A . 0.9300 ?
C19 C20 . 1.3952(15) ?
C19 H19A . 0.9300 ?
C20 C21 . 1.3860(15) ?
C20 H20A . 0.9300 ?
C21 C22 . 1.3996(14) ?
C21 H21A . 0.9300 ?

loop_
_geom_hbond_atom_site_label_D
_geom_hbond_atom_site_label_H
_geom_hbond_atom_site_label_A
_geom_hbond_site_symmetry_A
_geom_hbond_distance_DH
_geom_hbond_distance_HA
_geom_hbond_distance_DA
_geom_hbond_angle_DHA
_geom_hbond_publ_flag
O3 H1 O2 . 0.96 1.62 2.5121(11) 152 yes
C5 H5A O3 3_656 0.93 2.47 3.3912(13) 170 yes
C18 H18A O3 1_455 0.93 2.48 3.1235(16) 127 yes
C7 H7B Cg1 3_656 0.97 2.75 3.6633(11) 158 yes

loop_
_geom_torsion_atom_site_label_1
_geom_torsion_atom_site_label_2
_geom_torsion_atom_site_label_3
_geom_torsion_atom_site_label_4
_geom_torsion_site_symmetry_1
_geom_torsion_site_symmetry_2
_geom_torsion_site_symmetry_3
_geom_torsion_site_symmetry_4
_geom_torsion
_geom_torsion_publ_flag
C6 C1 C2 C3 . . . . 0.73(17) ?
C1 C2 C3 C4 . . . . -0.38(17) ?
C2 C3 C4 C5 . . . . -0.40(17) ?
C3 C4 C5 C6 . . . . 0.83(16) ?
C2 C1 C6 C5 . . . . -0.30(15) ?
C2 C1 C6 C7 . . . . -178.15(10) ?
C4 C5 C6 C1 . . . . -0.47(15) ?
C4 C5 C6 C7 . . . . 177.37(9) ?
C8 O1 C7 C6 . . . . 174.51(8) ?
C1 C6 C7 O1 . . . . -117.15(10) ?
C5 C6 C7 O1 . . . . 65.04(11) ?
C7 O1 C8 C9 . . . . 2.20(13) ?
C7 O1 C8 C13 . . . . -177.49(8) ?
O1 C8 C9 C10 . . . . -178.92(9) ?
C13 C8 C9 C10 . . . . 0.75(14) ?
C8 C9 C10 C11 . . . . -0.25(15) ?
C9 C10 C11 C12 . . . . -0.60(14) ?
C9 C10 C11 C14 . . . . 179.67(9) ?
C10 C11 C12 C13 . . . . 0.97(14) ?
C14 C11 C12 C13 . . . . -179.32(9) ?
C11 C12 C13 C8 . . . . -0.49(14) ?
O1 C8 C13 C12 . . . . 179.31(8) ?
C9 C8 C13 C12 . . . . -0.39(14) ?
C10 C11 C14 C15 . . . . -174.62(9) ?
C12 C11 C14 C15 . . . . 5.66(15) ?
C11 C14 C15 C16 . . . . 178.92(9) ?
C14 C15 C16 O2 . . . . -6.92(14) ?
C14 C15 C16 C17 . . . . 173.44(9) ?
O2 C16 C17 C18 . . . . 176.07(9) ?
C15 C16 C17 C18 . . . . -4.29(14) ?
O2 C16 C17 C22 . . . . -2.76(13) ?
C15 C16 C17 C22 . . . . 176.88(8) ?
C22 C17 C18 C19 . . . . 0.09(14) ?
C16 C17 C18 C19 . . . . -178.75(9) ?
C17 C18 C19 C20 . . . . -0.48(15) ?
C18 C19 C20 C21 . . . . 0.32(16) ?
C19 C20 C21 C22 . . . . 0.24(15) ?
C20 C21 C22 O3 . . . . 178.42(9) ?
C20 C21 C22 C17 . . . . -0.64(14) ?
C18 C17 C22 O3 . . . . -178.55(9) ?
C16 C17 C22 O3 . . . . 0.33(14) ?
C18 C17 C22 C21 . . . . 0.47(14) ?
C16 C17 C22 C21 . . . . 179.36(8) ?

loop_
_cod_related_entry_id
_cod_related_entry_database
_cod_related_entry_code
1 ChemSpider 4830837
